data_2005964
loop_
_publ_author_name
'\"Ozbey, S.'
'Tunou\<glu, N.'

_publ_section_title
;
 Diethyl 3-(1-Morpholinyl)-2,8-cyclooctadiene-1,2-dicarboxylate
;
_journal_issue 3
_journal_name_full 'Acta Crystallographica Section C'
_journal_page_first 380
_journal_page_last 381
_journal_paper_doi 10.1107/S0108270196013091
_journal_volume 53
_journal_year 1997
_chemical_formula_moiety 'C18 H27 N O5'
_chemical_formula_sum 'C18 H27 N O5'
_chemical_formula_weight 337.42
_space_group_IT_number 2
_symmetry_cell_setting triclinic
_symmetry_space_group_name_Hall '-P 1'
_symmetry_space_group_name_H-M 'P -1'
_atom_type_scat_source
;
International Tables for X-ray Crystallography (Vol. IV)
;
_cell_angle_alpha 68.481(1)
_cell_angle_beta 71.813(1)
_cell_angle_gamma 64.844(1)
_cell_formula_units_Z 2
_cell_length_a 8.6903(12)
_cell_length_b 10.3999(14)
_cell_length_c 11.9025(13)
_cell_measurement_reflns_used 25
_cell_measurement_temperature 295
_cell_measurement_theta_max 18
_cell_measurement_theta_min 8
_cell_volume 890.1(2)
_computing_data_collection 'CAD-4 EXPRESS (Enraf-Nonius, 1993)'
_computing_data_reduction 'MolEN (Fair, 1990)'
_computing_molecular_graphics 'MolEN version of ORTEPII (Johnson, 1976)'
_computing_publication_material MolEN
_computing_structure_refinement 'LSFM MolEN'
_computing_structure_solution 'SIMPEL MolEN'
_diffrn_measurement_device 'Enraf-Nonius CAD-4'
_diffrn_measurement_method '\w/2\q scans'
_diffrn_radiation_type MoK\a
_diffrn_radiation_wavelength 0.71073
_diffrn_reflns_av_R_equivalents 0.02
_diffrn_reflns_limit_h_max 9
_diffrn_reflns_limit_h_min -10
_diffrn_reflns_limit_k_max 0
_diffrn_reflns_limit_k_min -12
_diffrn_reflns_limit_l_max 13
_diffrn_reflns_limit_l_min -14
_diffrn_reflns_number 3808
_diffrn_reflns_theta_max 26.3
_diffrn_reflns_theta_min 2.2
_diffrn_standards_decay_% 0.2
_diffrn_standards_interval_time 120
_diffrn_standards_number 3
_exptl_absorpt_coefficient_mu 0.091
_exptl_absorpt_correction_type none
_exptl_crystal_colour colourless
_exptl_crystal_density_diffrn 1.259
_exptl_crystal_density_meas ?
_exptl_crystal_description prismatic
_exptl_crystal_size_max 0.56
_exptl_crystal_size_mid 0.24
_exptl_crystal_size_min 0.16
_refine_diff_density_max 0.241
_refine_diff_density_min -0.116
_refine_ls_extinction_method none
_refine_ls_goodness_of_fit_obs 1.26
_refine_ls_hydrogen_treatment 'H-atom treatment, see text'
_refine_ls_number_parameters 217
_refine_ls_number_reflns 1805
_refine_ls_R_factor_obs 0.0401
_refine_ls_shift/esd_max 0.001
_refine_ls_structure_factor_coef F
_refine_ls_weighting_details 'w = 1/[\s^2^(F^2^)+(0.04F^2^)^2^]'
_refine_ls_weighting_scheme calc
_refine_ls_wR_factor_obs 0.0419
_reflns_number_observed 1805
_reflns_number_total 3392
_reflns_observed_criterion I>\s(I)
_cod_data_source_file ab1416.cif
_cod_data_source_block cyclooctadiene
_cod_depositor_comments
;
The following automatic conversions were performed:

'_exptl_crystal_density_meas' value 'not measured' was changed to '?'
- the value is perceived as not measured.

Automatic conversion script
Id: cif_fix_values 3008 2015-01-20 13:52:24Z robertas 

The following automatic conversions were performed:

'_refine_ls_weighting_scheme' value '
w = 1/[\s^2^(F^2^)+(0.04F^2^)^2^]' was changed to 'calc'. New tag
'_refine_ls_weighting_details' was created. The value of the new tag
was set to 'w = 1/[\s^2^(F^2^)+(0.04F^2^)^2^]'.

Automatic conversion script
Id: cif_fix_values 3143 2015-03-26 13:38:13Z robertas 
;
_cod_original_cell_volume 889.98(15)
_cod_original_sg_symbol_H-M P-1
_cod_database_code 2005964

loop_
_symmetry_equiv_pos_as_xyz
x,y,z
-x,-y,-z

loop_
_atom_site_aniso_label
_atom_site_aniso_U_11
_atom_site_aniso_U_12
_atom_site_aniso_U_13
_atom_site_aniso_U_22
_atom_site_aniso_U_23
_atom_site_aniso_U_33
_atom_site_aniso_type_symbol
O1 0.0387(9) -0.0187(7) -0.0138(8) 0.080(1) -0.0251(8) 0.055(1) O
O2 0.0432(9) -0.0175(6) -0.0051(7) 0.0512(9) -0.0199(7) 0.0371(9) O
O3 0.043(1) -0.0017(8) -0.0102(9) 0.047(1) -0.0050(8) 0.040(1) O
O4 0.037(1) -0.0184(7) -0.0014(8) 0.059(1) -0.0045(8) 0.032(1) O
O5 0.055(1) -0.0299(8) 0.008(1) 0.057(1) -0.0154(9) 0.060(1) O
N1 0.031(1) -0.0120(8) 0.0031(9) 0.036(1) -0.0162(8) 0.040(1) N
C1 0.037(1) -0.0099(9) -0.004(1) 0.029(1) -0.008(1) 0.029(1) C
C2 0.032(1) -0.0108(9) -0.006(1) 0.033(1) -0.0093(9) 0.030(1) C
C3 0.030(1) -0.0063(9) -0.009(1) 0.026(1) -0.004(1) 0.035(1) C
C4 0.040(1) -0.013(1) -0.000(1) 0.040(1) -0.019(1) 0.039(1) C
C5 0.060(2) -0.027(1) -0.002(1) 0.060(2) -0.023(1) 0.038(1) C
C6 0.057(2) -0.029(1) -0.013(1) 0.065(2) -0.013(1) 0.039(1) C
C7 0.040(1) -0.015(1) -0.011(1) 0.048(1) -0.008(1) 0.038(1) C
C8 0.037(1) -0.0138(9) -0.006(1) 0.038(1) -0.010(1) 0.035(1) C
C9 0.041(1) -0.013(1) -0.006(1) 0.039(1) -0.008(1) 0.035(1) C
C10 0.076(2) -0.034(1) -0.011(1) 0.060(2) -0.014(1) 0.036(1) C
C11 0.099(2) -0.057(2) 0.013(2) 0.117(2) -0.050(1) 0.057(2) C
C12 0.037(1) -0.0102(9) -0.006(1) 0.033(1) -0.0141(9) 0.036(1) C
C13 0.059(2) -0.031(1) 0.002(1) 0.071(2) -0.006(1) 0.031(2) C
C14 0.063(2) -0.038(2) 0.018(2) 0.112(3) -0.019(2) 0.057(2) C
C15 0.046(1) -0.023(1) -0.002(1) 0.050(1) -0.018(1) 0.052(2) C
C16 0.058(2) -0.023(1) 0.001(1) 0.049(2) -0.016(1) 0.058(2) C
C17 0.052(2) -0.022(1) 0.006(1) 0.065(2) -0.019(1) 0.049(2) C
C18 0.038(2) -0.015(1) 0.006(1) 0.051(2) -0.017(1) 0.049(2) C

loop_
_atom_site_label
_atom_site_fract_x
_atom_site_fract_y
_atom_site_fract_z
_atom_site_B_iso_or_equiv
_atom_site_thermal_displace_type
_atom_site_type_symbol
O1 -0.3898(2) 0.2700(2) 0.3300(2) 4.37(6) Beq O
O2 -0.1026(2) 0.1800(2) 0.2612(2) 3.29(5) Beq O
O3 -0.0988(3) 0.4851(2) 0.1927(2) 3.94(6) Beq O
O4 0.1802(2) 0.3558(2) 0.2048(2) 3.62(6) Beq O
O5 -0.5969(3) 0.0571(2) 0.7779(2) 4.65(6) Beq O
N1 -0.4107(3) 0.2371(2) 0.6007(2) 2.87(6) Beq N
C1 -0.0266(3) 0.3098(3) 0.3830(2) 2.55(7) Beq C
C2 -0.1923(3) 0.2848(3) 0.4242(2) 2.50(7) Beq C
C3 -0.2982(3) 0.3087(3) 0.5337(2) 2.57(7) Beq C
C4 -0.2864(4) 0.4144(3) 0.5876(2) 3.09(8) Beq C
C5 -0.2063(4) 0.3418(3) 0.7031(3) 3.89(9) Beq C
C6 -0.0098(4) 0.2821(3) 0.6776(3) 3.96(8) Beq C
C7 0.0710(4) 0.1850(3) 0.5888(2) 3.35(8) Beq C
C8 0.0856(4) 0.2686(3) 0.4558(2) 2.89(8) Beq C
C9 -0.2432(4) 0.2448(3) 0.3387(3) 3.12(8) Beq C
C10 -0.1361(4) 0.1657(3) 0.1565(2) 4.22(9) Beq C
C11 0.0329(5) 0.1247(4) 0.0726(3) 6.6(1) Beq C
C12 0.0103(3) 0.3934(3) 0.2519(2) 2.74(7) Beq C
C13 0.2288(4) 0.4305(4) 0.0776(3) 4.4(1) Beq C
C14 0.4143(5) 0.3500(4) 0.0377(3) 6.6(1) Beq C
C15 -0.4043(4) 0.1047(3) 0.5816(3) 3.77(9) Beq C
C16 -0.4381(4) -0.0042(3) 0.7018(3) 4.4(1) Beq C
C17 -0.5915(4) 0.1779(3) 0.8021(3) 4.5(1) Beq C
C18 -0.5662(4) 0.2962(3) 0.6861(3) 3.87(9) Beq C
H41 -0.400 0.482 0.606 4.4* Beq H
H42 -0.217 0.467 0.527 4.4* Beq H
H51 -0.244 0.261 0.750 5.6* Beq H
H52 -0.247 0.411 0.749 5.6* Beq H
H61 0.030 0.227 0.753 5.4* Beq H
H62 0.028 0.364 0.642 5.4* Beq H
H71 -0.001 0.130 0.604 4.3* Beq H
H72 0.183 0.119 0.604 4.3* Beq H
H81 0.185 0.296 0.420 4.1* Beq H
H151 -0.294 0.062 0.535 5.0* Beq H
H152 -0.492 0.132 0.537 5.0* Beq H
H161 -0.444 -0.085 0.687 6.1* Beq H
H162 -0.345 -0.038 0.743 6.1* Beq H
H171 -0.497 0.144 0.842 6.0* Beq H
H172 -0.696 0.219 0.854 6.0* Beq H
H181 -0.664 0.333 0.648 5.5* Beq H
H182 -0.557 0.374 0.704 5.5* Beq H
H101 -0.214 0.257 0.117 6.3* Beq H
H102 -0.184 0.090 0.181 6.3* Beq H
H111 0.018 0.114 0.001 8.7* Beq H
H112 0.079 0.200 0.050 8.7* Beq H
H113 0.110 0.034 0.113 8.7* Beq H
H131 0.209 0.530 0.070 6.4* Beq H
H132 0.163 0.428 0.029 6.4* Beq H
H141 0.453 0.395 -0.046 9.0* Beq H
H142 0.478 0.353 0.088 9.0* Beq H
H143 0.431 0.250 0.047 9.0* Beq H

loop_
_geom_angle_atom_site_label_1
_geom_angle_atom_site_label_2
_geom_angle_atom_site_label_3
_geom_angle
_geom_angle_publ_flag
C9 O2 C10 116.5(2) yes
C12 O4 C13 116.6(2) yes
C16 O5 C17 108.8(3) yes
C3 N1 C15 123.4(2) yes
C3 N1 C18 123.8(3) yes
C15 N1 C18 112.1(3) yes
C2 C1 C8 124.3(2) yes
C2 C1 C12 116.3(3) yes
C8 C1 C12 119.3(3) yes
C1 C2 C3 121.0(3) yes
C1 C2 C9 116.5(2) yes
C3 C2 C9 122.4(3) yes
N1 C3 C2 123.5(3) yes
N1 C3 C4 116.6(2) yes
C2 C3 C4 119.9(3) yes
C3 C4 C5 115.0(2) yes
C4 C5 C6 114.1(2) yes
C5 C6 C7 114.2(3) yes
C6 C7 C8 114.4(2) yes
C1 C8 C7 127.3(3) yes
O1 C9 O2 121.8(3) yes
O1 C9 C2 127.0(3) yes
O2 C9 C2 111.1(3) yes
O2 C10 C11 107.0(3) yes
O3 C12 O4 122.7(2) yes
O3 C12 C1 124.5(2) yes
O4 C12 C1 112.8(2) yes
O4 C13 C14 107.2(2) yes
N1 C15 C16 111.0(3) yes
O5 C16 C15 112.5(2) yes
O5 C17 C18 112.0(3) yes
N1 C18 C17 111.3(2) yes
C3 C4 H41 108.0 no
C3 C4 H42 107.9 no
C5 C4 H41 108.9 no
C5 C4 H42 107.5 no
H41 C4 H42 109.5 no
C4 C5 H51 107.4 no
C4 C5 H52 108.8 no
C6 C5 H51 107.6 no
C6 C5 H52 109.4 no
H51 C5 H52 109.5 no
C5 C6 H61 108.8 no
C5 C6 H62 107.7 no
C7 C6 H61 108.8 no
C7 C6 H62 107.8 no
H61 C6 H62 109.5 no
C6 C7 H71 107.6 no
C6 C7 H72 109.0 no
C8 C7 H71 107.3 no
C8 C7 H72 109.0 no
H71 C7 H72 109.5 no
C1 C8 H81 116.8 no
C7 C8 H81 115.9 no
N1 C15 H151 109.5 no
N1 C15 H152 108.0 no
C16 C15 H151 110.3 no
C16 C15 H152 108.5 no
H151 C15 H152 109.5 no
O5 C16 H161 107.6 no
O5 C16 H162 109.6 no
C15 C16 H161 109.1 no
C15 C16 H162 108.4 no
H161 C16 H162 109.5 no
O2 C10 H101 109.8 no
O2 C10 H102 110.3 no
C11 C10 H101 110.6 no
C11 C10 H102 109.6 no
H101 C10 H102 109.5 no
C10 C11 H111 110.2 no
C10 C11 H112 108.6 no
C10 C11 H113 109.6 no
H111 C11 H112 109.5 no
H111 C11 H113 109.5 no
H112 C11 H113 109.5 no
O4 C13 H131 110.2 no
O4 C13 H132 109.8 no
C14 C13 H131 110.7 no
C14 C13 H132 109.4 no
H131 C13 H132 109.5 no
C13 C14 H141 110.5 no
C13 C14 H142 108.3 no
C13 C14 H143 109.6 no
H141 C14 H142 109.5 no
H141 C14 H143 109.5 no
H142 C14 H143 109.5 no
O5 C17 H171 108.7 no
O5 C17 H172 109.4 no
C18 C17 H171 108.0 no
C18 C17 H172 109.2 no
H171 C17 H172 109.5 no
N1 C18 H181 108.6 no
N1 C18 H182 108.8 no
C17 C18 H181 107.9 no
C17 C18 H182 110.7 no
H181 C18 H182 109.5 no

loop_
_geom_bond_atom_site_label_1
_geom_bond_site_symmetry_1
_geom_bond_atom_site_label_2
_geom_bond_site_symmetry_2
_geom_bond_distance
_geom_bond_publ_flag
O1 . C9 . 1.216(4) yes
O2 . C9 . 1.359(3) yes
O2 . C10 . 1.433(4) yes
O3 . C12 . 1.210(3) yes
O4 . C12 . 1.341(3) yes
O4 . C13 . 1.447(3) yes
O5 . C16 . 1.425(3) yes
O5 . C17 . 1.409(5) yes
N1 . C3 . 1.359(4) yes
N1 . C15 . 1.451(5) yes
N1 . C18 . 1.459(3) yes
C1 . C2 . 1.471(4) yes
C1 . C8 . 1.336(5) yes
C1 . C12 . 1.490(3) yes
C2 . C3 . 1.379(4) yes
C2 . C9 . 1.469(5) yes
C3 . C4 . 1.512(5) yes
C4 . C5 . 1.526(4) yes
C5 . C6 . 1.518(4) yes
C6 . C7 . 1.532(5) yes
C7 . C8 . 1.496(4) yes
C10 . C11 . 1.481(4) yes
C13 . C14 . 1.482(4) yes
C15 . C16 . 1.500(4) yes
C17 . C18 . 1.503(4) yes
C4 . H41 . 0.950 no
C4 . H42 . 0.950 no
C5 . H51 . 0.950 no
C5 . H52 . 0.950 no
C6 . H61 . 0.950 no
C6 . H62 . 0.950 no
C7 . H71 . 0.950 no
C7 . H72 . 0.950 no
C8 . H81 . 0.950 no
C10 . H101 . 0.950 no
C10 . H102 . 0.950 no
C11 . H111 . 0.950 no
C11 . H112 . 0.950 no
C11 . H113 . 0.950 no
C13 . H131 . 0.950 no
C13 . H132 . 0.950 no
C14 . H141 . 0.950 no
C14 . H142 . 0.950 no
C14 . H143 . 0.950 no
C15 . H151 . 0.950 no
C15 . H152 . 0.950 no
C16 . H161 . 0.950 no
C16 . H162 . 0.950 no
C17 . H171 . 0.950 no
C17 . H172 . 0.950 no
C18 . H181 . 0.950 no
C18 . H182 . 0.950 no

loop_
_geom_torsion_atom_site_label_1
_geom_torsion_atom_site_label_2
_geom_torsion_atom_site_label_3
_geom_torsion_atom_site_label_4
_geom_torsion
_geom_torsion_publ_flag
C10 O2 C9 O1 10.2(4) no
C10 O2 C9 C2 -166.6(2) no
C9 O2 C10 C11 167.6(3) no
C9 O2 C10 H101 47.49 no
C9 O2 C10 H102 -73.30 no
C13 O4 C12 O3 -0.2(4) no
C13 O4 C12 C1 179.6(3) no
C12 O4 C13 C14 -167.6(3) no
C12 O4 C13 H131 71.82 no
C12 O4 C13 H132 -48.79 no
C17 O5 C16 C15 -59.7(4) no
C17 O5 C16 H161 179.89 no
C17 O5 C16 H162 60.92 no
C16 O5 C17 C18 59.8(4) no
C16 O5 C17 H171 -59.56 no
C16 O5 C17 H172 -179.07 no
C15 N1 C3 C2 15.2(4) no
C15 N1 C3 C4 -162.1(3) no
C18 N1 C3 C2 -155.0(3) no
C18 N1 C3 C4 27.7(4) no
C3 N1 C15 C16 139.3(3) no
C3 N1 C15 H151 17.11 no
C3 N1 C15 H152 -102.06 no
C18 N1 C15 C16 -49.5(4) no
C18 N1 C15 H151 -171.68 no
C18 N1 C15 H152 69.15 no
C3 N1 C18 C17 -138.7(3) no
C3 N1 C18 H181 102.58 no
C3 N1 C18 H182 -16.55 no
C15 N1 C18 C17 50.1(3) no
C15 N1 C18 H181 -68.60 no
C15 N1 C18 H182 172.28 no
C8 C1 C2 C3 42.9(4) no
C8 C1 C2 C9 -141.6(3) no
C12 C1 C2 C3 -134.0(3) no
C12 C1 C2 C9 41.4(3) no
C2 C1 C8 C7 3.0(5) no
C2 C1 C8 H81 -176.11 no
C12 C1 C8 C7 179.9(3) no
C12 C1 C8 H81 0.75 no
C2 C1 C12 O3 29.1(4) no
C2 C1 C12 O4 -150.7(2) no
C8 C1 C12 O3 -148.0(3) no
C8 C1 C12 O4 32.1(4) no
C1 C2 C3 N1 -152.9(3) no
C1 C2 C3 C4 24.4(4) no
C9 C2 C3 N1 31.9(4) no
C9 C2 C3 C4 -150.9(3) no
C1 C2 C9 O1 -151.4(3) no
C1 C2 C9 O2 25.1(3) no
C3 C2 C9 O1 24.0(4) no
C3 C2 C9 O2 -159.4(3) no
N1 C3 C4 C5 68.3(4) no
N1 C3 C4 H41 -53.50 no
N1 C3 C4 H42 -171.76 no
C2 C3 C4 C5 -109.1(3) no
C2 C3 C4 H41 129.09 no
C2 C3 C4 H42 10.83 no
C3 C4 C5 C6 82.0(3) no
C3 C4 C5 H51 -36.95 no
C3 C4 C5 H52 -155.37 no
H41 C4 C5 C6 -156.7(3) no
H41 C4 C5 H51 84.33 no
H41 C4 C5 H52 -34.09 no
H42 C4 C5 C6 -38.18 no
H42 C4 C5 H51 -157.17 no
H42 C4 C5 H52 84.41 no
C4 C5 C6 C7 -49.7(3) no
C4 C5 C6 H61 -171.58 no
C4 C5 C6 H62 69.87 no
H51 C5 C6 C7 69.18 no
H51 C5 C6 H61 -52.70 no
H51 C5 C6 H62 -171.25 no
H52 C5 C6 C7 -171.98 no
H52 C5 C6 H61 66.15 no
H52 C5 C6 H62 -52.41 no
C5 C6 C7 C8 83.2(4) no
C5 C6 C7 H71 -36.04 no
C5 C6 C7 H72 -154.64 no
H61 C6 C7 C8 -154.94 no
H61 C6 C7 H71 85.80 no
H61 C6 C7 H72 -32.79 no
H62 C6 C7 C8 -36.29 no
H62 C6 C7 H71 -155.54 no
H62 C6 C7 H72 85.86 no
C6 C7 C8 C1 -94.6(4) no
C6 C7 C8 H81 84.53 no
H71 C7 C8 C1 24.77 no
H71 C7 C8 H81 -156.08 no
H72 C7 C8 C1 143.21 no
H72 C7 C8 H81 -37.64 no
O2 C10 C11 H111 -179.66 no
O2 C10 C11 H112 -59.86 no
O2 C10 C11 H113 59.87 no
H101 C10 C11 H111 -60.16 no
H101 C10 C11 H112 59.64 no
H101 C10 C11 H113 179.37 no
H102 C10 C11 H111 60.83 no
H102 C10 C11 H112 -179.36 no
H102 C10 C11 H113 -59.64 no
O4 C13 C14 H141 179.77 no
O4 C13 C14 H142 -60.32 no
O4 C13 C14 H143 59.02 no
H131 C13 C14 H141 -59.94 no
H131 C13 C14 H142 59.97 no
H131 C13 C14 H143 179.32 no
H132 C13 C14 H141 60.79 no
H132 C13 C14 H142 -179.30 no
H132 C13 C14 H143 -59.96 no
N1 C15 C16 O5 55.0(4) no
N1 C15 C16 H161 174.57 no
N1 C15 C16 H162 -66.33 no
H151 C15 C16 O5 176.67 no
H151 C15 C16 H161 -63.78 no
H151 C15 C16 H162 55.32 no
H152 C15 C16 O5 -63.46 no
H152 C15 C16 H161 56.10 no
H152 C15 C16 H162 175.20 no
O5 C17 C18 N1 -55.9(4) no
O5 C17 C18 H181 63.21 no
O5 C17 C18 H182 -176.99 no
H171 C17 C18 N1 63.78 no
H171 C17 C18 H181 -177.10 no
H171 C17 C18 H182 -57.30 no
H172 C17 C18 N1 -177.20 no
H172 C17 C18 H181 -58.08 no
H172 C17 C18 H182 61.72 no
